data_4065697
loop_
_publ_author_name
'Vicente, Jos\'e'
'Arcas, Aurelia'
'Juli\'a-Hern\'andez, Francisco'
'Bautista, Delia'
'Jones, Peter G.'

_publ_section_title
;
 Organometallic Complexes of Palladium(II) Derived from
 2,6-Diacetylpyridine Dimethylketal
;
_journal_issue 14
_journal_name_full Organometallics
_journal_page_first 3066
_journal_paper_doi 10.1021/om100079x
_journal_volume 29
_journal_year 2010
_chemical_formula_sum 'C20 H23 Cl N2 O3 Pd'
_chemical_formula_weight 481.25
_chemical_name_systematic
; 
 ? 
;
_space_group_IT_number 2
_symmetry_cell_setting triclinic
_symmetry_space_group_name_Hall '-P 1'
_symmetry_space_group_name_H-M 'P -1'
_atom_sites_solution_hydrogens geom
_atom_sites_solution_primary patterson
_atom_sites_solution_secondary difmap
_audit_creation_method SHELXL-97
_cell_angle_alpha 66.547(2)
_cell_angle_beta 85.846(2)
_cell_angle_gamma 84.091(2)
_cell_formula_units_Z 2
_cell_length_a 9.5126(8)
_cell_length_b 9.9473(8)
_cell_length_c 11.0615(8)
_cell_measurement_reflns_used 8806
_cell_measurement_temperature 100(2)
_cell_measurement_theta_max 28.19
_cell_measurement_theta_min 2.35
_cell_volume 954.55(13)
_computing_cell_refinement 'Bruker SAINT'
_computing_data_collection 'Bruker SMART'
_computing_data_reduction 'Bruker SAINT'
_computing_molecular_graphics 'Bruker SHELXTL'
_computing_publication_material 'Bruker SHELXTL'
_computing_structure_refinement 'SHELXL-97 (Sheldrick, 1997)'
_computing_structure_solution 'SHELXS-97 (Sheldrick, 1990)'
_diffrn_ambient_temperature 100(2)
_diffrn_detector_area_resol_mean 8.26
_diffrn_measured_fraction_theta_full 0.993
_diffrn_measured_fraction_theta_max 0.905
_diffrn_measurement_device_type 'Bruker SMART APEX CCD'
_diffrn_measurement_method \w-scan
_diffrn_radiation_monochromator graphite
_diffrn_radiation_source 'fine-focus sealed tube'
_diffrn_radiation_type MoK\a
_diffrn_radiation_wavelength 0.71073
_diffrn_reflns_av_R_equivalents 0.0146
_diffrn_reflns_av_sigmaI/netI 0.0183
_diffrn_reflns_limit_h_max 11
_diffrn_reflns_limit_h_min -12
_diffrn_reflns_limit_k_max 13
_diffrn_reflns_limit_k_min -13
_diffrn_reflns_limit_l_max 13
_diffrn_reflns_limit_l_min -13
_diffrn_reflns_number 10968
_diffrn_reflns_theta_full 26.00
_diffrn_reflns_theta_max 28.19
_diffrn_reflns_theta_min 2.01
_exptl_absorpt_coefficient_mu 1.135
_exptl_absorpt_correction_T_max 0.8949
_exptl_absorpt_correction_T_min 0.7613
_exptl_absorpt_correction_type multi-scan
_exptl_absorpt_process_details SADABS
_exptl_crystal_colour yellow
_exptl_crystal_density_diffrn 1.674
_exptl_crystal_density_method 'not measured'
_exptl_crystal_description prism
_exptl_crystal_F_000 488
_exptl_crystal_size_max 0.25
_exptl_crystal_size_mid 0.17
_exptl_crystal_size_min 0.10
_refine_diff_density_max 1.236
_refine_diff_density_min -0.480
_refine_diff_density_rms 0.075
_refine_ls_extinction_method none
_refine_ls_goodness_of_fit_ref 1.074
_refine_ls_hydrogen_treatment 'NH free, rigid methyls others riding'
_refine_ls_matrix_type full
_refine_ls_number_parameters 253
_refine_ls_number_reflns 4257
_refine_ls_number_restraints 0
_refine_ls_restrained_S_all 1.074
_refine_ls_R_factor_all 0.0221
_refine_ls_R_factor_gt 0.0215
_refine_ls_shift/su_max 0.001
_refine_ls_shift/su_mean 0.000
_refine_ls_structure_factor_coef Fsqd
_refine_ls_weighting_details 'calc w=1/[\s^2^(Fo^2^)+(0.0258P)^2^+0.8908P] where P=(Fo^2^+2Fc^2^)/3'
_refine_ls_weighting_scheme calc
_refine_ls_wR_factor_gt 0.0535
_refine_ls_wR_factor_ref 0.0538
_reflns_number_gt 4141
_reflns_number_total 4257
_reflns_threshold_expression >2sigma(I)
_cod_data_source_file om100079x_si_002.cif
_cod_data_source_block fjd351s
_cod_database_code 4065697

loop_
_symmetry_equiv_pos_as_xyz
'x, y, z'
'-x, -y, -z'

loop_
_atom_site_label
_atom_site_type_symbol
_atom_site_fract_x
_atom_site_fract_y
_atom_site_fract_z
_atom_site_U_iso_or_equiv
_atom_site_adp_type
_atom_site_occupancy
_atom_site_symmetry_multiplicity
_atom_site_calc_flag
_atom_site_refinement_flags
Pd1 Pd 0.880217(13) 0.757334(13) 0.734714(12) 0.01123(5) Uani 1 1 d .
O1 O 0.98762(13) 0.55863(13) 0.72513(13) 0.0146(2) Uani 1 1 d .
Cl1 Cl 0.65868(4) 0.67154(5) 0.77434(5) 0.01913(10) Uani 1 1 d .
N1 N 1.07940(16) 0.81948(16) 0.68272(14) 0.0127(3) Uani 1 1 d .
C1 C 0.81494(18) 0.93814(19) 0.75786(17) 0.0135(3) Uani 1 1 d .
N2 N 0.70104(17) 0.93440(17) 0.83925(16) 0.0159(3) Uani 1 1 d .
H02 H 0.656(3) 0.862(3) 0.866(2) 0.022(6) Uiso 1 1 d .
C2 C 0.88236(19) 1.0659(2) 0.69813(18) 0.0155(3) Uani 1 1 d .
H2 H 0.8336 1.1511 0.7047 0.019 Uiso 1 1 calc R
C3 C 1.01464(19) 1.08719(19) 0.62812(17) 0.0145(3) Uani 1 1 d .
O2 O 1.05868(14) 1.21095(14) 0.56971(13) 0.0195(3) Uani 1 1 d .
C4 C 1.11721(18) 0.95883(19) 0.63156(17) 0.0132(3) Uani 1 1 d .
C5 C 1.25546(19) 0.9899(2) 0.58710(17) 0.0156(3) Uani 1 1 d .
H5 H 1.2796 1.0889 0.5475 0.019 Uiso 1 1 calc R
C6 C 1.35774(19) 0.8754(2) 0.60098(18) 0.0167(4) Uani 1 1 d .
H6 H 1.4537 0.8945 0.5759 0.020 Uiso 1 1 calc R
C7 C 1.31781(19) 0.7330(2) 0.65192(18) 0.0164(3) Uani 1 1 d .
H7 H 1.3859 0.6528 0.6616 0.020 Uiso 1 1 calc R
C8 C 1.17764(19) 0.70890(19) 0.68848(18) 0.0149(3) Uani 1 1 d .
C9 C 1.13580(19) 0.5501(2) 0.75009(19) 0.0177(4) Uani 1 1 d .
C10 C 1.2013(2) 0.5068(2) 0.55537(19) 0.0208(4) Uani 1 1 d .
H10A H 1.1208 0.5804 0.5257 0.031 Uiso 1 1 calc R
H10B H 1.1859 0.4214 0.5363 0.031 Uiso 1 1 calc R
H10C H 1.2880 0.5493 0.5090 0.031 Uiso 1 1 calc R
O3 O 1.21482(14) 0.46136(14) 0.69549(13) 0.0191(3) Uani 1 1 d .
C11 C 1.1653(2) 0.4843(2) 0.89822(19) 0.0210(4) Uani 1 1 d .
H11A H 1.1363 0.3836 0.9383 0.032 Uiso 1 1 calc R
H11B H 1.1118 0.5442 0.9406 0.032 Uiso 1 1 calc R
H11C H 1.2666 0.4831 0.9100 0.032 Uiso 1 1 calc R
C12 C 0.9263(2) 0.4184(2) 0.7685(2) 0.0183(4) Uani 1 1 d .
H12A H 0.9827 0.3550 0.7312 0.027 Uiso 1 1 calc R
H12B H 0.8292 0.4346 0.7385 0.027 Uiso 1 1 calc R
H12C H 0.9257 0.3710 0.8650 0.027 Uiso 1 1 calc R
C21 C 0.66054(19) 1.0494(2) 0.88631(18) 0.0154(3) Uani 1 1 d .
C22 C 0.7255(2) 1.0451(2) 0.99701(18) 0.0178(4) Uani 1 1 d .
C23 C 0.6885(2) 1.1590(2) 1.03949(19) 0.0207(4) Uani 1 1 d .
H23 H 0.7309 1.1579 1.1150 0.025 Uiso 1 1 calc R
C24 C 0.5907(2) 1.2737(2) 0.9731(2) 0.0219(4) Uani 1 1 d .
H24 H 0.5673 1.3511 1.0026 0.026 Uiso 1 1 calc R
C25 C 0.5270(2) 1.2753(2) 0.8638(2) 0.0201(4) Uani 1 1 d .
H25 H 0.4594 1.3538 0.8192 0.024 Uiso 1 1 calc R
C26 C 0.56075(19) 1.1634(2) 0.81840(19) 0.0179(4) Uani 1 1 d .
C27 C 0.4923(2) 1.1663(2) 0.6988(2) 0.0250(4) Uani 1 1 d .
H27A H 0.4235 1.2520 0.6664 0.038 Uiso 1 1 calc R
H27B H 0.4440 1.0763 0.7225 0.038 Uiso 1 1 calc R
H27C H 0.5649 1.1723 0.6297 0.038 Uiso 1 1 calc R
C28 C 0.8302(2) 0.9190(2) 1.0708(2) 0.0244(4) Uani 1 1 d .
H28A H 0.7804 0.8300 1.1172 0.037 Uiso 1 1 calc R
H28B H 0.8773 0.9429 1.1347 0.037 Uiso 1 1 calc R
H28C H 0.9008 0.9021 1.0082 0.037 Uiso 1 1 calc R

loop_
_atom_site_aniso_label
_atom_site_aniso_U_11
_atom_site_aniso_U_22
_atom_site_aniso_U_33
_atom_site_aniso_U_23
_atom_site_aniso_U_13
_atom_site_aniso_U_12
Pd1 0.00962(7) 0.01006(7) 0.01437(8) -0.00533(5) -0.00055(5) -0.00014(5)
O1 0.0119(6) 0.0103(6) 0.0218(6) -0.0064(5) 0.0004(5) -0.0014(4)
Cl1 0.01139(19) 0.0178(2) 0.0311(2) -0.01265(18) 0.00114(17) -0.00244(15)
N1 0.0127(7) 0.0131(7) 0.0122(7) -0.0046(6) -0.0013(5) -0.0013(5)
C1 0.0126(8) 0.0145(8) 0.0143(8) -0.0068(7) -0.0039(6) 0.0022(6)
N2 0.0150(7) 0.0134(7) 0.0208(8) -0.0086(6) 0.0018(6) -0.0022(6)
C2 0.0167(8) 0.0134(8) 0.0173(8) -0.0075(7) -0.0011(7) 0.0014(6)
C3 0.0185(9) 0.0131(8) 0.0131(8) -0.0063(7) -0.0036(7) 0.0004(6)
O2 0.0220(7) 0.0130(6) 0.0223(7) -0.0057(5) 0.0019(5) -0.0026(5)
C4 0.0155(8) 0.0141(8) 0.0111(8) -0.0059(6) -0.0022(6) -0.0010(6)
C5 0.0181(9) 0.0152(8) 0.0141(8) -0.0058(7) -0.0007(7) -0.0044(7)
C6 0.0125(8) 0.0206(9) 0.0176(9) -0.0081(7) 0.0014(7) -0.0040(7)
C7 0.0127(8) 0.0177(9) 0.0197(9) -0.0088(7) -0.0003(7) 0.0004(7)
C8 0.0133(8) 0.0150(8) 0.0173(8) -0.0073(7) -0.0011(6) -0.0013(6)
C9 0.0132(8) 0.0139(8) 0.0254(10) -0.0075(7) -0.0006(7) 0.0002(6)
C10 0.0242(10) 0.0188(9) 0.0196(9) -0.0078(7) -0.0002(7) -0.0028(7)
O3 0.0191(7) 0.0168(6) 0.0211(7) -0.0081(5) -0.0009(5) 0.0022(5)
C11 0.0246(10) 0.0173(9) 0.0195(9) -0.0059(7) 0.0016(7) -0.0013(7)
C12 0.0176(9) 0.0125(8) 0.0254(9) -0.0077(7) 0.0016(7) -0.0046(7)
C21 0.0145(8) 0.0142(8) 0.0186(9) -0.0081(7) 0.0041(7) -0.0029(6)
C22 0.0182(9) 0.0167(9) 0.0173(9) -0.0056(7) 0.0011(7) -0.0023(7)
C23 0.0261(10) 0.0225(10) 0.0164(9) -0.0099(7) 0.0015(7) -0.0062(8)
C24 0.0252(10) 0.0188(9) 0.0246(10) -0.0128(8) 0.0071(8) -0.0034(7)
C25 0.0178(9) 0.0176(9) 0.0238(10) -0.0084(8) 0.0022(7) 0.0023(7)
C26 0.0157(9) 0.0204(9) 0.0183(9) -0.0088(7) 0.0009(7) -0.0005(7)
C27 0.0232(10) 0.0297(11) 0.0250(10) -0.0143(9) -0.0066(8) 0.0043(8)
C28 0.0270(10) 0.0214(10) 0.0231(10) -0.0073(8) -0.0065(8) 0.0030(8)

loop_
_atom_type_symbol
_atom_type_description
_atom_type_scat_dispersion_real
_atom_type_scat_dispersion_imag
_atom_type_scat_source
C C 0.0033 0.0016 'International Tables Vol C Tables 4.2.6.8 and 6.1.1.4'
H H 0.0000 0.0000 'International Tables Vol C Tables 4.2.6.8 and 6.1.1.4'
N N 0.0061 0.0033 'International Tables Vol C Tables 4.2.6.8 and 6.1.1.4'
O O 0.0106 0.0060 'International Tables Vol C Tables 4.2.6.8 and 6.1.1.4'
Cl Cl 0.1484 0.1585 'International Tables Vol C Tables 4.2.6.8 and 6.1.1.4'
Pd Pd -0.9988 1.0072 'International Tables Vol C Tables 4.2.6.8 and 6.1.1.4'

loop_
_geom_angle_atom_site_label_1
_geom_angle_atom_site_label_2
_geom_angle_atom_site_label_3
_geom_angle
C1 Pd1 N1 92.73(7)
C1 Pd1 O1 169.55(6)
N1 Pd1 O1 79.19(5)
C1 Pd1 Cl1 93.60(5)
N1 Pd1 Cl1 172.35(4)
O1 Pd1 Cl1 94.99(3)
C9 O1 C12 115.42(13)
C9 O1 Pd1 110.19(10)
C12 O1 Pd1 124.96(11)
C4 N1 C8 119.05(15)
C4 N1 Pd1 126.05(12)
C8 N1 Pd1 114.51(12)
N2 C1 C2 119.68(16)
N2 C1 Pd1 117.55(13)
C2 C1 Pd1 122.75(13)
C1 N2 C21 122.71(15)
C1 C2 C3 128.73(16)
O2 C3 C2 122.29(16)
O2 C3 C4 115.73(16)
C2 C3 C4 121.71(16)
N1 C4 C5 121.16(16)
N1 C4 C3 121.87(16)
C5 C4 C3 116.84(16)
C6 C5 C4 119.53(17)
C7 C6 C5 118.90(17)
C8 C7 C6 119.11(17)
N1 C8 C7 122.03(16)
N1 C8 C9 119.09(15)
C7 C8 C9 118.60(16)
O3 C9 O1 110.74(15)
O3 C9 C8 111.82(15)
O1 C9 C8 105.70(14)
O3 C9 C11 106.82(15)
O1 C9 C11 112.56(15)
C8 C9 C11 109.28(15)
C9 O3 C10 114.91(14)
C22 C21 C26 121.88(17)
C22 C21 N2 118.60(16)
C26 C21 N2 119.50(16)
C23 C22 C21 118.14(17)
C23 C22 C28 120.90(18)
C21 C22 C28 120.94(17)
C24 C23 C22 120.97(18)
C25 C24 C23 119.93(18)
C24 C25 C26 120.89(18)
C25 C26 C21 118.19(17)
C25 C26 C27 120.76(17)
C21 C26 C27 121.05(17)

loop_
_geom_bond_atom_site_label_1
_geom_bond_atom_site_label_2
_geom_bond_distance
Pd1 C1 1.9492(17)
Pd1 N1 2.0257(15)
Pd1 O1 2.1673(12)
Pd1 Cl1 2.3022(5)
O1 C9 1.443(2)
O1 C12 1.452(2)
N1 C4 1.349(2)
N1 C8 1.352(2)
C1 N2 1.351(2)
C1 C2 1.379(2)
N2 C21 1.443(2)
C2 C3 1.418(3)
C3 O2 1.242(2)
C3 C4 1.515(2)
C4 C5 1.391(3)
C5 C6 1.386(3)
C6 C7 1.384(3)
C7 C8 1.382(2)
C8 C9 1.534(2)
C9 O3 1.389(2)
C9 C11 1.538(3)
C10 O3 1.443(2)
C21 C22 1.395(3)
C21 C26 1.398(3)
C22 C23 1.394(3)
C22 C28 1.509(3)
C23 C24 1.385(3)
C24 C25 1.385(3)
C25 C26 1.394(3)
C26 C27 1.505(3)

loop_
_geom_hbond_atom_site_label_D
_geom_hbond_atom_site_label_H
_geom_hbond_atom_site_label_A
_geom_hbond_distance_DH
_geom_hbond_distance_HA
_geom_hbond_distance_DA
_geom_hbond_angle_DHA
_geom_hbond_site_symmetry_A
N2 H02 Cl1 0.82(3) 2.48(2) 3.0444(16) 128(2) .
C10 H10A O2 0.98 2.47 3.448(2) 172.1 2_776
C10 H10B O2 0.98 2.41 3.308(2) 151.6 1_545
